data_2243898
loop_
_publ_author_name
'Naghiyev, Farid N.'
'Pavlova, Anastasiya V.'
'Khrustalev, Victor N.'
'Akkurt, Mehmet'
'Khalilov, Ali N.'
'Akobirshoeva, Anzurat A.'
'Mamedov, \.Ibrahim G.'

_publ_section_title
;
 Crystal structure and Hirshfeld surface analysis of
 (<i>Z</i>)-2-amino-4-(2,6-dichlorophenyl)-5-(1-hydroxyethylidene)-6-oxo-1-phenyl-1,4,5,6-tetrahydropyridine-3-carbonitrile
;
_journal_coeditor_code YZ2010
_journal_issue 9
_journal_name_full 'Acta Crystallographica Section E'
_journal_page_first
;
;
_journal_paper_doi 10.1107/S2056989021007994
_journal_volume 77
_journal_year 2021
_chemical_formula_iupac 'C20 H15 Cl2 N3 O2'
_chemical_formula_moiety 'C20 H15 Cl2 N3 O2'
_chemical_formula_sum 'C20 H15 Cl2 N3 O2'
_chemical_formula_weight 400.25
_chemical_name_systematic
(<i>Z</i>)-2-Amino-4-(2,6-dichlorophenyl)-5-(1-hydroxyethylidene)-6-oxo-1-phenyl-1,4,5,6-tetrahydropyridine-3-carbonitrile
_space_group_crystal_system monoclinic
_space_group_IT_number 14
_space_group_name_Hall '-P 2ybc'
_space_group_name_H-M_alt 'P 1 21/c 1'
_atom_sites_solution_hydrogens mixed
_atom_sites_solution_primary dual
_atom_sites_solution_secondary dual
_audit_creation_method SHELXL-2013
_cell_angle_alpha 90
_cell_angle_beta 111.571(2)
_cell_angle_gamma 90
_cell_formula_units_Z 4
_cell_length_a 9.6620(10)
_cell_length_b 27.010(3)
_cell_length_c 7.4782(8)
_cell_measurement_reflns_used 2887
_cell_measurement_temperature 100(2)
_cell_measurement_theta_max 25.62
_cell_measurement_theta_min 2.27
_cell_volume 1814.9(3)
_computing_cell_refinement
;
SAINT (Bruker, 2013)
;
_computing_data_collection
;
APEX3 (Bruker, 2018)
;
_computing_data_reduction
;
SAINT (Bruker, 2013)
;
_computing_molecular_graphics
;
ORTEP-3 for Windows (Farrugia, 2012)
;
_computing_publication_material
;
PLATON (Spek, 2020)
;
_computing_structure_refinement
;
<i>SHELXL2018/3</i> (Sheldrick, 2015b)
;
_computing_structure_solution
;
<i>SHELXT2014/5</i> (Sheldrick, 2015a)
;
_diffrn_ambient_temperature 100(2)
_diffrn_measured_fraction_theta_full 1.000
_diffrn_measured_fraction_theta_max 0.998
_diffrn_measurement_device_type 'Bruker D8 QUEST PHOTON-III CCD'
_diffrn_measurement_method '\f and \w scans'
_diffrn_radiation_type MoK\a
_diffrn_radiation_wavelength 0.71073
_diffrn_reflns_av_R_equivalents 0.0992
_diffrn_reflns_av_unetI/netI 0.0785
_diffrn_reflns_limit_h_max 12
_diffrn_reflns_limit_h_min -12
_diffrn_reflns_limit_k_max 35
_diffrn_reflns_limit_k_min -35
_diffrn_reflns_limit_l_max 9
_diffrn_reflns_limit_l_min -9
_diffrn_reflns_number 27440
_diffrn_reflns_theta_full 25.242
_diffrn_reflns_theta_max 27.535
_diffrn_reflns_theta_min 2.267
_exptl_absorpt_coefficient_mu 0.379
_exptl_absorpt_correction_T_max 0.986
_exptl_absorpt_correction_T_min 0.864
_exptl_absorpt_correction_type multi-scan
_exptl_absorpt_process_details
;
(SADABS; Krause <i>et al.</i>,  2015)
;
_exptl_crystal_colour colourless
_exptl_crystal_density_diffrn 1.465
_exptl_crystal_description plate
_exptl_crystal_F_000 824
_exptl_crystal_size_max 0.24
_exptl_crystal_size_mid 0.21
_exptl_crystal_size_min 0.02
_refine_diff_density_max 0.495
_refine_diff_density_min -0.366
_refine_ls_extinction_coef 0.0024(2)
_refine_ls_extinction_expression Fc^*^=kFc[1+0.001xFc^2^\l^3^/sin(2\q)]^-1/4^
_refine_ls_extinction_method SHELXL
_refine_ls_goodness_of_fit_ref 1.014
_refine_ls_hydrogen_treatment mixed
_refine_ls_matrix_type full
_refine_ls_number_parameters 255
_refine_ls_number_reflns 4180
_refine_ls_number_restraints 0
_refine_ls_restrained_S_all 1.014
_refine_ls_R_factor_all 0.1039
_refine_ls_R_factor_gt 0.0533
_refine_ls_shift/su_max 0.000
_refine_ls_shift/su_mean 0.000
_refine_ls_structure_factor_coef Fsqd
_refine_ls_weighting_details 'w=1/[\s^2^(Fo^2^)+(0.0387P)^2^+2.0157P] where P=(Fo^2^+2Fc^2^)/3'
_refine_ls_weighting_scheme calc
_refine_ls_wR_factor_gt 0.1037
_refine_ls_wR_factor_ref 0.1259
_reflns_number_gt 2631
_reflns_number_total 4180
_reflns_threshold_expression 'I > 2\s(I)'
_cod_data_source_file yz2010sup1.cif
_cod_data_source_block I
_cod_original_sg_symbol_H-M 'P 21/c'
_cod_database_code 2243898
_shelx_space_group_comment
;
The symmetry employed for this shelxl refinement is uniquely defined
by the following loop, which should always be used as a source of
symmetry information in preference to the above space-group names.
They are only intended as comments.
;
_shelx_estimated_absorpt_t_min 0.915
_shelx_estimated_absorpt_t_max 0.992
_shelxl_version_number .2013

loop_
_space_group_symop_operation_xyz
'x, y, z'
'-x, y+1/2, -z+1/2'
'-x, -y, -z'
'x, -y-1/2, z-1/2'

loop_
_atom_site_type_symbol
_atom_site_label
_atom_site_fract_x
_atom_site_fract_y
_atom_site_fract_z
_atom_site_U_iso_or_equiv
_atom_site_adp_type
_atom_site_calc_flag
_atom_site_occupancy
_atom_site_disorder_assembly
_atom_site_disorder_group
Cl Cl1 0.86090(9) 0.51416(3) 0.60657(12) 0.0256(2) Uani d 1 . .
Cl Cl2 0.73128(9) 0.32459(3) 0.75788(12) 0.0262(2) Uani d 1 . .
O O1 0.3936(2) 0.32320(9) 0.2910(3) 0.0280(5) Uani d 1 . .
O O2 0.5668(3) 0.34472(9) 0.1210(3) 0.0286(6) Uani d 1 . .
H H2 0.502(4) 0.3295(15) 0.155(6) 0.043 Uiso d 1 . .
N N1 0.3832(3) 0.36887(10) 0.5389(4) 0.0190(6) Uani d 1 . .
N N2 0.6028(3) 0.51570(10) 0.8819(4) 0.0213(6) Uani d 1 . .
N N3 0.3468(3) 0.41829(11) 0.7719(4) 0.0216(6) Uani d 1 . .
H H3A 0.376(4) 0.4411(13) 0.857(5) 0.026 Uiso d 1 . .
H H3B 0.275(4) 0.3976(13) 0.763(5) 0.026 Uiso d 1 . .
C C1 0.6193(3) 0.38087(12) 0.2516(4) 0.0222(7) Uani d 1 . .
C C2 0.4484(3) 0.35814(12) 0.4048(4) 0.0215(7) Uani d 1 . .
C C3 0.5700(3) 0.38792(12) 0.3994(4) 0.0190(7) Uani d 1 . .
C C4 0.6393(3) 0.42841(12) 0.5454(4) 0.0185(7) Uani d 1 . .
H H4 0.6402 0.4592 0.4717 0.022 Uiso calc 1 . .
C C5 0.5438(3) 0.43903(11) 0.6633(4) 0.0178(6) Uani d 1 . .
C C6 0.4288(3) 0.40975(12) 0.6622(4) 0.0190(6) Uani d 1 . .
C C7 0.2636(3) 0.33754(11) 0.5457(4) 0.0182(6) Uani d 1 . .
C C8 0.2954(3) 0.29874(12) 0.6757(4) 0.0225(7) Uani d 1 . .
H H8 0.3954 0.2923 0.7572 0.027 Uiso calc 1 . .
C C9 0.1808(4) 0.26931(12) 0.6866(5) 0.0247(7) Uani d 1 . .
H H9 0.2018 0.2428 0.7762 0.030 Uiso calc 1 . .
C C10 0.0355(4) 0.27893(12) 0.5655(5) 0.0254(7) Uani d 1 . .
H H10 -0.0431 0.2588 0.5722 0.030 Uiso calc 1 . .
C C11 0.0039(3) 0.31762(12) 0.4351(5) 0.0233(7) Uani d 1 . .
H H11 -0.0959 0.3239 0.3526 0.028 Uiso calc 1 . .
C C12 0.1182(3) 0.34720(12) 0.4251(4) 0.0219(7) Uani d 1 . .
H H12 0.0970 0.3739 0.3362 0.026 Uiso calc 1 . .
C C13 0.7339(4) 0.41270(13) 0.2175(5) 0.0262(7) Uani d 1 . .
H H13A 0.7588 0.3988 0.1121 0.039 Uiso calc 1 . .
H H13B 0.8235 0.4139 0.3346 0.039 Uiso calc 1 . .
H H13C 0.6943 0.4462 0.1834 0.039 Uiso calc 1 . .
C C14 0.8003(3) 0.41904(12) 0.6829(4) 0.0168(6) Uani d 1 . .
C C15 0.9070(3) 0.45717(12) 0.7254(4) 0.0206(7) Uani d 1 . .
C C16 1.0502(3) 0.45270(13) 0.8591(5) 0.0237(7) Uani d 1 . .
H H16 1.1177 0.4797 0.8851 0.028 Uiso calc 1 . .
C C17 1.0934(3) 0.40785(13) 0.9546(4) 0.0252(7) Uani d 1 . .
H H17 1.1915 0.4041 1.0469 0.030 Uiso calc 1 . .
C C18 0.9949(3) 0.36865(13) 0.9164(5) 0.0238(7) Uani d 1 . .
H H18 1.0255 0.3378 0.9793 0.029 Uiso calc 1 . .
C C19 0.8510(3) 0.37491(12) 0.7852(4) 0.0194(7) Uani d 1 . .
C C20 0.5773(3) 0.48144(12) 0.7841(4) 0.0190(7) Uani d 1 . .

loop_
_atom_site_aniso_label
_atom_site_aniso_U_11
_atom_site_aniso_U_22
_atom_site_aniso_U_33
_atom_site_aniso_U_12
_atom_site_aniso_U_13
_atom_site_aniso_U_23
Cl1 0.0223(4) 0.0243(4) 0.0291(4) -0.0013(3) 0.0083(3) 0.0025(4)
Cl2 0.0236(4) 0.0258(4) 0.0260(4) -0.0006(3) 0.0056(3) 0.0049(4)
O1 0.0271(12) 0.0342(14) 0.0240(12) -0.0085(11) 0.0108(10) -0.0124(11)
O2 0.0296(13) 0.0394(15) 0.0171(12) -0.0043(11) 0.0091(10) -0.0072(11)
N1 0.0169(13) 0.0243(15) 0.0161(13) -0.0028(11) 0.0063(10) -0.0035(11)
N2 0.0213(14) 0.0210(14) 0.0200(14) -0.0026(11) 0.0058(11) -0.0030(12)
N3 0.0199(14) 0.0270(15) 0.0196(14) -0.0071(12) 0.0095(11) -0.0081(12)
C1 0.0210(16) 0.0286(18) 0.0135(15) 0.0038(13) 0.0022(12) -0.0012(14)
C2 0.0200(15) 0.0275(18) 0.0160(15) 0.0009(13) 0.0053(12) -0.0023(14)
C3 0.0174(15) 0.0225(17) 0.0152(15) -0.0002(12) 0.0038(12) -0.0001(13)
C4 0.0157(15) 0.0228(17) 0.0166(15) 0.0014(12) 0.0055(12) -0.0020(13)
C5 0.0172(15) 0.0207(16) 0.0139(15) 0.0005(12) 0.0037(12) -0.0014(13)
C6 0.0162(14) 0.0237(17) 0.0135(15) 0.0036(12) 0.0012(12) -0.0002(13)
C7 0.0175(15) 0.0185(16) 0.0184(15) -0.0037(12) 0.0062(12) -0.0048(13)
C8 0.0201(16) 0.0264(18) 0.0174(16) 0.0015(13) 0.0026(13) -0.0003(14)
C9 0.0275(17) 0.0219(17) 0.0254(18) 0.0030(14) 0.0106(14) 0.0049(14)
C10 0.0228(16) 0.0245(18) 0.0310(19) -0.0028(14) 0.0124(14) -0.0042(15)
C11 0.0177(15) 0.0259(18) 0.0223(17) 0.0019(13) 0.0024(13) 0.0013(14)
C12 0.0230(16) 0.0224(17) 0.0177(16) 0.0031(13) 0.0044(13) 0.0001(13)
C13 0.0264(17) 0.033(2) 0.0206(17) 0.0037(15) 0.0107(14) 0.0041(15)
C14 0.0152(14) 0.0241(16) 0.0126(14) 0.0025(12) 0.0070(11) -0.0011(12)
C15 0.0200(15) 0.0254(17) 0.0179(16) 0.0040(13) 0.0088(13) 0.0024(14)
C16 0.0185(15) 0.0315(19) 0.0222(17) -0.0020(13) 0.0089(13) -0.0035(14)
C17 0.0162(15) 0.042(2) 0.0173(16) 0.0027(14) 0.0063(13) -0.0010(15)
C18 0.0219(16) 0.0307(19) 0.0196(16) 0.0047(14) 0.0087(13) 0.0047(14)
C19 0.0174(15) 0.0266(17) 0.0150(15) -0.0009(13) 0.0066(12) -0.0022(13)
C20 0.0110(14) 0.0270(18) 0.0193(16) 0.0044(12) 0.0058(12) 0.0062(14)

loop_
_atom_type_symbol
_atom_type_description
_atom_type_scat_dispersion_real
_atom_type_scat_dispersion_imag
_atom_type_scat_source
C C 0.0033 0.0016 'International Tables Vol C Tables 4.2.6.8 and 6.1.1.4'
H H 0.0000 0.0000 'International Tables Vol C Tables 4.2.6.8 and 6.1.1.4'
Cl Cl 0.1484 0.1585 'International Tables Vol C Tables 4.2.6.8 and 6.1.1.4'
N N 0.0061 0.0033 'International Tables Vol C Tables 4.2.6.8 and 6.1.1.4'
O O 0.0106 0.0060 'International Tables Vol C Tables 4.2.6.8 and 6.1.1.4'

loop_
_geom_angle_atom_site_label_1
_geom_angle_atom_site_label_2
_geom_angle_atom_site_label_3
_geom_angle_site_symmetry_1
_geom_angle_site_symmetry_3
_geom_angle
_geom_angle_publ_flag
C1 O2 H2 . . 105(3) ?
C2 N1 C6 . . 121.3(3) ?
C2 N1 C7 . . 118.7(2) ?
C6 N1 C7 . . 120.0(2) ?
C6 N3 H3A . . 118(2) ?
C6 N3 H3B . . 118(2) ?
H3A N3 H3B . . 123(3) ?
O2 C1 C3 . . 122.6(3) ?
O2 C1 C13 . . 113.5(3) ?
C3 C1 C13 . . 123.8(3) ?
O1 C2 N1 . . 117.1(3) ?
O1 C2 C3 . . 123.3(3) ?
N1 C2 C3 . . 119.6(3) ?
C1 C3 C2 . . 118.4(3) ?
C1 C3 C4 . . 119.4(3) ?
C2 C3 C4 . . 122.1(3) ?
C3 C4 C5 . . 110.7(2) ?
C3 C4 C14 . . 115.6(2) ?
C5 C4 C14 . . 108.9(2) ?
C3 C4 H4 . . 107.1 ?
C5 C4 H4 . . 107.1 ?
C14 C4 H4 . . 107.1 ?
C6 C5 C20 . . 117.8(3) ?
C6 C5 C4 . . 123.7(3) ?
C20 C5 C4 . . 118.4(3) ?
N3 C6 C5 . . 123.7(3) ?
N3 C6 N1 . . 114.8(3) ?
C5 C6 N1 . . 121.4(3) ?
C8 C7 C12 . . 120.6(3) ?
C8 C7 N1 . . 119.5(3) ?
C12 C7 N1 . . 119.9(3) ?
C7 C8 C9 . . 119.9(3) ?
C7 C8 H8 . . 120.1 ?
C9 C8 H8 . . 120.1 ?
C10 C9 C8 . . 119.5(3) ?
C10 C9 H9 . . 120.3 ?
C8 C9 H9 . . 120.3 ?
C11 C10 C9 . . 120.6(3) ?
C11 C10 H10 . . 119.7 ?
C9 C10 H10 . . 119.7 ?
C10 C11 C12 . . 120.0(3) ?
C10 C11 H11 . . 120.0 ?
C12 C11 H11 . . 120.0 ?
C11 C12 C7 . . 119.5(3) ?
C11 C12 H12 . . 120.2 ?
C7 C12 H12 . . 120.2 ?
C1 C13 H13A . . 109.5 ?
C1 C13 H13B . . 109.5 ?
H13A C13 H13B . . 109.5 ?
C1 C13 H13C . . 109.5 ?
H13A C13 H13C . . 109.5 ?
H13B C13 H13C . . 109.5 ?
C19 C14 C15 . . 114.7(3) ?
C19 C14 C4 . . 124.6(3) ?
C15 C14 C4 . . 120.5(3) ?
C16 C15 C14 . . 123.7(3) ?
C16 C15 Cl1 . . 116.4(3) ?
C14 C15 Cl1 . . 120.0(2) ?
C15 C16 C17 . . 118.7(3) ?
C15 C16 H16 . . 120.7 ?
C17 C16 H16 . . 120.7 ?
C18 C17 C16 . . 120.5(3) ?
C18 C17 H17 . . 119.8 ?
C16 C17 H17 . . 119.8 ?
C17 C18 C19 . . 119.2(3) ?
C17 C18 H18 . . 120.4 ?
C19 C18 H18 . . 120.4 ?
C18 C19 C14 . . 123.2(3) ?
C18 C19 Cl2 . . 115.9(3) ?
C14 C19 Cl2 . . 120.9(2) ?
N2 C20 C5 . . 179.2(3) ?

loop_
_geom_bond_atom_site_label_1
_geom_bond_atom_site_label_2
_geom_bond_site_symmetry_2
_geom_bond_distance
_geom_bond_publ_flag
Cl1 C15 . 1.751(3) ?
Cl2 C19 . 1.747(3) ?
O1 C2 . 1.250(4) ?
O2 C1 . 1.342(4) ?
O2 H2 . 0.86(4) ?
N1 C2 . 1.397(4) ?
N1 C6 . 1.401(4) ?
N1 C7 . 1.448(4) ?
N2 C20 . 1.149(4) ?
N3 C6 . 1.354(4) ?
N3 H3A . 0.86(4) ?
N3 H3B . 0.88(4) ?
C1 C3 . 1.368(4) ?
C1 C13 . 1.496(4) ?
C2 C3 . 1.437(4) ?
C3 C4 . 1.516(4) ?
C4 C5 . 1.519(4) ?
C4 C14 . 1.538(4) ?
C4 H4 . 1.0000 ?
C5 C6 . 1.361(4) ?
C5 C20 . 1.421(4) ?
C7 C8 . 1.385(4) ?
C7 C12 . 1.387(4) ?
C8 C9 . 1.390(4) ?
C8 H8 . 0.9500 ?
C9 C10 . 1.387(4) ?
C9 H9 . 0.9500 ?
C10 C11 . 1.385(5) ?
C10 H10 . 0.9500 ?
C11 C12 . 1.387(4) ?
C11 H11 . 0.9500 ?
C12 H12 . 0.9500 ?
C13 H13A . 0.9800 ?
C13 H13B . 0.9800 ?
C13 H13C . 0.9800 ?
C14 C19 . 1.404(4) ?
C14 C15 . 1.408(4) ?
C15 C16 . 1.382(4) ?
C16 C17 . 1.390(5) ?
C16 H16 . 0.9500 ?
C17 C18 . 1.382(5) ?
C17 H17 . 0.9500 ?
C18 C19 . 1.386(4) ?
C18 H18 . 0.9500 ?

loop_
_geom_hbond_atom_site_label_D
_geom_hbond_atom_site_label_H
_geom_hbond_atom_site_label_A
_geom_hbond_site_symmetry_A
_geom_hbond_distance_DH
_geom_hbond_distance_HA
_geom_hbond_distance_DA
_geom_hbond_angle_DHA
_geom_hbond_publ_flag
O2 H2 O1 . 0.86(4) 1.72(4) 2.514(3) 153(4) yes
N3 H3A N2 3_667 0.86(4) 2.22(4) 3.032(4) 159(3) yes
C16 H16 N2 3_767 0.95 2.62 3.308(4) 129 yes
N3 H3B Cg2 . 0.88(4) 2.88(4) 3.581(3) 138(3) yes
C9 H9 Cg2 4_555 0.95 2.70 3.564(4) 151 yes

loop_
_geom_torsion_atom_site_label_1
_geom_torsion_atom_site_label_2
_geom_torsion_atom_site_label_3
_geom_torsion_atom_site_label_4
_geom_torsion_site_symmetry_1
_geom_torsion_site_symmetry_2
_geom_torsion_site_symmetry_3
_geom_torsion_site_symmetry_4
_geom_torsion
_geom_torsion_publ_flag
C6 N1 C2 O1 . . . . -174.8(3) ?
C7 N1 C2 O1 . . . . 3.5(4) ?
C6 N1 C2 C3 . . . . 3.4(4) ?
C7 N1 C2 C3 . . . . -178.2(3) ?
O2 C1 C3 C2 . . . . -5.5(5) ?
C13 C1 C3 C2 . . . . 173.5(3) ?
O2 C1 C3 C4 . . . . 177.7(3) ?
C13 C1 C3 C4 . . . . -3.3(5) ?
O1 C2 C3 C1 . . . . 6.4(5) ?
N1 C2 C3 C1 . . . . -171.7(3) ?
O1 C2 C3 C4 . . . . -176.9(3) ?
N1 C2 C3 C4 . . . . 5.0(4) ?
C1 C3 C4 C5 . . . . 165.1(3) ?
C2 C3 C4 C5 . . . . -11.6(4) ?
C1 C3 C4 C14 . . . . -70.5(4) ?
C2 C3 C4 C14 . . . . 112.8(3) ?
C3 C4 C5 C6 . . . . 11.6(4) ?
C14 C4 C5 C6 . . . . -116.5(3) ?
C3 C4 C5 C20 . . . . -169.4(3) ?
C14 C4 C5 C20 . . . . 62.5(4) ?
C20 C5 C6 N3 . . . . -1.3(5) ?
C4 C5 C6 N3 . . . . 177.7(3) ?
C20 C5 C6 N1 . . . . 176.3(3) ?
C4 C5 C6 N1 . . . . -4.7(5) ?
C2 N1 C6 N3 . . . . 174.1(3) ?
C7 N1 C6 N3 . . . . -4.2(4) ?
C2 N1 C6 C5 . . . . -3.6(4) ?
C7 N1 C6 C5 . . . . 178.0(3) ?
C2 N1 C7 C8 . . . . 95.1(3) ?
C6 N1 C7 C8 . . . . -86.5(4) ?
C2 N1 C7 C12 . . . . -86.2(4) ?
C6 N1 C7 C12 . . . . 92.2(3) ?
C12 C7 C8 C9 . . . . -0.4(5) ?
N1 C7 C8 C9 . . . . 178.3(3) ?
C7 C8 C9 C10 . . . . 0.5(5) ?
C8 C9 C10 C11 . . . . -0.3(5) ?
C9 C10 C11 C12 . . . . -0.1(5) ?
C10 C11 C12 C7 . . . . 0.3(5) ?
C8 C7 C12 C11 . . . . 0.0(5) ?
N1 C7 C12 C11 . . . . -178.7(3) ?
C3 C4 C14 C19 . . . . -48.4(4) ?
C5 C4 C14 C19 . . . . 76.9(4) ?
C3 C4 C14 C15 . . . . 136.5(3) ?
C5 C4 C14 C15 . . . . -98.2(3) ?
C19 C14 C15 C16 . . . . -1.0(4) ?
C4 C14 C15 C16 . . . . 174.6(3) ?
C19 C14 C15 Cl1 . . . . 179.1(2) ?
C4 C14 C15 Cl1 . . . . -5.3(4) ?
C14 C15 C16 C17 . . . . 1.4(5) ?
Cl1 C15 C16 C17 . . . . -178.7(2) ?
C15 C16 C17 C18 . . . . 0.0(5) ?
C16 C17 C18 C19 . . . . -1.7(5) ?
C17 C18 C19 C14 . . . . 2.2(5) ?
C17 C18 C19 Cl2 . . . . -176.1(2) ?
C15 C14 C19 C18 . . . . -0.8(4) ?
C4 C14 C19 C18 . . . . -176.2(3) ?
C15 C14 C19 Cl2 . . . . 177.3(2) ?
C4 C14 C19 Cl2 . . . . 1.9(4) ?

_cod_database_fobs_code 2243898
